data_2206600
loop_
_publ_author_name
'Mar\'ia Gabriela Ballinas-L\'opez'
'Itzia I. Padilla-Mart\'inez'
'Francisco J. Mart\'inez-Mart\'inez'
'Herbert H\"opfl'
'Efr\'en V. Garc\'ia-B\'aez'

_publ_section_title
;
 Di-\m-diphenylphosphido-bis[tricarbonyliron(II)] dichloromethane
 solvate
;
_journal_issue 8
_journal_name_full 'Acta Crystallographica Section E'
_journal_page_first m1475
_journal_page_last m1477
_journal_paper_doi 10.1107/S1600536805020982
_journal_volume 61
_journal_year 2005
_chemical_formula_iupac '[Fe2 (C12 H10 P)2 (C O)6], C H2 Cl2'
_chemical_formula_moiety 'C30 H20 Fe2 O6 P2, C H2 Cl2'
_chemical_formula_sum 'C31 H22 Cl2 Fe2 O6 P2'
_chemical_formula_weight 735.03
_chemical_name_systematic
;
Di-\m-diphenylphosphido-bis[tricarbonyliron(II)] dichloromethane solvate
;
_space_group_IT_number 11
_symmetry_cell_setting monoclinic
_symmetry_space_group_name_Hall '-P 2yb'
_symmetry_space_group_name_H-M 'P 1 21/m 1'
_atom_sites_solution_hydrogens geom
_atom_sites_solution_primary direct
_atom_sites_solution_secondary difmap
_audit_creation_method SHELXL-97
_cell_angle_alpha 90
_cell_angle_beta 105.976(2)
_cell_angle_gamma 90
_cell_formula_units_Z 2
_cell_length_a 11.3218(11)
_cell_length_b 12.7214(13)
_cell_length_c 11.8011(12)
_cell_measurement_reflns_used 600
_cell_measurement_temperature 293(2)
_cell_measurement_theta_max 25
_cell_measurement_theta_min 20
_cell_volume 1634.1(3)
_computing_cell_refinement 'SAINT (Bruker, 2000)'
_computing_data_collection 'SMART (Bruker, 2000)'
_computing_data_reduction SAINT
_computing_molecular_graphics 'SHELXTL (Bruker, 2000)'
_computing_publication_material 'SHELXL97 and WinGX2003 (Farrugia, 1999)'
_computing_structure_refinement 'SHELXL97 (Sheldrick, 1997)'
_computing_structure_solution 'SHELXS97 (Sheldrick, 1997)'
_diffrn_ambient_temperature 273(2)
_diffrn_measured_fraction_theta_full 1.00
_diffrn_measured_fraction_theta_max 0.97
_diffrn_measurement_device 'Bruker SMART area-detector'
_diffrn_measurement_method '\f and \w'
_diffrn_radiation_monochromator graphite
_diffrn_radiation_type MoK\a
_diffrn_radiation_wavelength 0.71073
_diffrn_reflns_av_R_equivalents 0.022
_diffrn_reflns_av_sigmaI/netI 0.0372
_diffrn_reflns_limit_h_max 12
_diffrn_reflns_limit_h_min -14
_diffrn_reflns_limit_k_max 16
_diffrn_reflns_limit_k_min -15
_diffrn_reflns_limit_l_max 15
_diffrn_reflns_limit_l_min -7
_diffrn_reflns_number 8071
_diffrn_reflns_theta_full 25.0
_diffrn_reflns_theta_max 27.53
_diffrn_reflns_theta_min 1.79
_diffrn_standards_decay_% 5
_diffrn_standards_number 0
_exptl_absorpt_coefficient_mu 1.190
_exptl_absorpt_correction_type none
_exptl_absorpt_process_details none
_exptl_crystal_colour yellow
_exptl_crystal_density_diffrn 1.494
_exptl_crystal_density_method 'not measured'
_exptl_crystal_description rectangular
_exptl_crystal_F_000 744
_exptl_crystal_size_max 0.22
_exptl_crystal_size_mid 0.12
_exptl_crystal_size_min 0.09
_refine_diff_density_max 1.17
_refine_diff_density_min -0.76
_refine_ls_extinction_method none
_refine_ls_goodness_of_fit_ref 1.009
_refine_ls_hydrogen_treatment constr
_refine_ls_matrix_type full
_refine_ls_number_parameters 211
_refine_ls_number_reflns 3826
_refine_ls_number_restraints 0
_refine_ls_restrained_S_all 1.009
_refine_ls_R_factor_all 0.056
_refine_ls_R_factor_gt 0.044
_refine_ls_shift/su_max 0.000
_refine_ls_shift/su_mean 0.000
_refine_ls_structure_factor_coef Fsqd
_refine_ls_weighting_details 'w = 1/[\s^2^(Fo^2^)+(0.0878P)^2^] where P = (Fo^2^+2Fc^2^)/3'
_refine_ls_weighting_scheme calc
_refine_ls_wR_factor_gt 0.128
_refine_ls_wR_factor_ref 0.132
_reflns_number_gt 2896
_reflns_number_total 3826
_reflns_threshold_expression I>2\s(I)
_cod_data_source_file xu6018.cif
_cod_data_source_block I
_cod_original_sg_symbol_H-M 'P 21/m'
_cod_database_code 2206600
_cod_database_fobs_code 2206600

loop_
_symmetry_equiv_pos_as_xyz
x,y,z
-x,1/2+y,-z
-x,-y,-z
x,1/2-y,z

loop_
_atom_site_aniso_label
_atom_site_aniso_U_11
_atom_site_aniso_U_22
_atom_site_aniso_U_33
_atom_site_aniso_U_12
_atom_site_aniso_U_13
_atom_site_aniso_U_23
Fe 0.0317(2) 0.0326(2) 0.0339(2) 0.00180(10) 0.0050(2) 0.00190(10)
P1 0.0353(5) 0.0381(5) 0.0294(5) 0.0000 0.0095(4) 0.0000
P2 0.0316(4) 0.0346(5) 0.0307(5) 0.0000 0.0087(4) 0.0000
O10 0.0616(13) 0.0476(13) 0.0855(17) -0.0158(11) 0.0121(12) -0.0098(12)
O11 0.0485(14) 0.112(2) 0.115(2) 0.0262(15) 0.0321(14) 0.0180(19)
O12 0.0931(18) 0.0703(15) 0.0438(13) 0.0202(13) -0.0123(12) 0.0066(11)
C1 0.041(2) 0.071(3) 0.034(2) 0.0000 0.0115(16) 0.0000
C2 0.078(2) 0.080(3) 0.056(2) 0.0022(18) 0.0287(19) 0.0151(17)
C3 0.102(3) 0.143(5) 0.059(3) 0.011(3) 0.036(2) 0.039(3)
C4 0.087(4) 0.190(8) 0.037(3) 0.0000 0.028(3) 0.0000
C5 0.037(2) 0.067(3) 0.033(2) 0.0000 0.0131(16) 0.0000
C6 0.0424(18) 0.077(2) 0.105(3) -0.0072(16) 0.0188(19) -0.029(2)
C7 0.043(2) 0.139(4) 0.111(4) -0.023(2) 0.019(2) -0.053(3)
C8 0.038(3) 0.153(7) 0.079(4) 0.0000 0.015(3) 0.0000
C10 0.0404(14) 0.0436(16) 0.0431(15) 0.0025(12) 0.0097(12) -0.0001(12)
C11 0.0412(16) 0.0553(17) 0.0564(19) 0.0055(14) 0.0092(14) 0.0050(15)
C12 0.0536(18) 0.0389(15) 0.0474(18) 0.0071(12) 0.0027(14) 0.0022(13)
C21 0.0370(19) 0.042(2) 0.037(2) 0.0000 0.0115(15) 0.0000
C22 0.072(2) 0.0488(18) 0.067(2) -0.0043(15) 0.0362(19) -0.0068(14)
C23 0.098(3) 0.067(2) 0.077(3) 0.0095(19) 0.057(2) -0.0096(18)
C24 0.077(3) 0.094(4) 0.061(3) 0.0000 0.045(3) 0.0000
C25 0.0353(18) 0.055(2) 0.0242(17) 0.0000 0.0093(14) 0.0000
C26 0.057(2) 0.064(2) 0.054(2) -0.0153(15) -0.0064(16) 0.0037(15)
C27 0.059(2) 0.104(3) 0.068(3) -0.029(2) -0.0092(19) 0.000(2)
C28 0.045(3) 0.129(5) 0.055(3) 0.0000 -0.006(2) 0.0000
Cl1 0.421(5) 0.487(6) 0.176(2) -0.355(5) -0.008(3) 0.052(3)
C30 0.133(6) 0.121(6) 0.170(8) 0.0000 0.093(6) 0.0000

loop_
_atom_site_label
_atom_site_fract_x
_atom_site_fract_y
_atom_site_fract_z
_atom_site_U_iso_or_equiv
_atom_site_thermal_displace_type
_atom_site_occupancy
_atom_site_type_symbol
Fe 0.39139(3) 0.14753(3) 0.29892(3) 0.03350(10) Uani 1.000 Fe
P1 0.25204(8) 0.25000 0.34476(8) 0.0341(3) Uani 1.000 P
P2 0.34056(8) 0.25000 0.14062(8) 0.0323(3) Uani 1.000 P
O10 0.2581(2) -0.04789(18) 0.2297(2) 0.0665(8) Uani 1.000 O
O11 0.6258(2) 0.0945(2) 0.2550(3) 0.0899(11) Uani 1.000 O
O12 0.5111(3) 0.1175(2) 0.5507(2) 0.0752(9) Uani 1.000 O
C1 0.2380(4) 0.25000 0.4948(3) 0.0484(14) Uani 1.000 C
C2 0.2306(4) 0.1567(3) 0.5520(3) 0.0693(14) Uani 1.000 C
C3 0.2154(5) 0.1576(4) 0.6652(4) 0.099(2) Uani 1.000 C
C4 0.2076(6) 0.25000 0.7189(5) 0.102(3) Uani 1.000 C
C5 0.0890(3) 0.25000 0.2656(3) 0.0450(14) Uani 1.000 C
C6 0.0254(3) 0.1580(3) 0.2403(4) 0.0751(13) Uani 1.000 C
C7 -0.1013(3) 0.1586(4) 0.1867(4) 0.098(2) Uani 1.000 C
C8 -0.1627(5) 0.25000 0.1596(5) 0.090(3) Uani 1.000 C
C10 0.3093(2) 0.0285(2) 0.2564(2) 0.0427(9) Uani 1.000 C
C11 0.5349(3) 0.1158(3) 0.2707(3) 0.0518(10) Uani 1.000 C
C12 0.4628(3) 0.1281(2) 0.4536(3) 0.0489(10) Uani 1.000 C
C21 0.4315(3) 0.25000 0.0335(3) 0.0384(11) Uani 1.000 C
C22 0.4609(3) 0.1578(2) -0.0120(3) 0.0592(11) Uani 1.000 C
C23 0.5231(4) 0.1586(3) -0.0980(3) 0.0741(16) Uani 1.000 C
C24 0.5535(5) 0.25000 -0.1395(4) 0.0722(19) Uani 1.000 C
C25 0.1870(3) 0.25000 0.0380(3) 0.0379(11) Uani 1.000 C
C26 0.1306(3) 0.1576(3) -0.0043(3) 0.0626(12) Uani 1.000 C
C27 0.0153(4) 0.1579(3) -0.0865(3) 0.0823(16) Uani 1.000 C
C28 -0.0408(5) 0.25000 -0.1272(5) 0.080(2) Uani 1.000 C
Cl1 0.8433(4) 0.1424(3) 0.5360(3) 0.379(3) Uani 1.000 Cl
C30 0.8992(9) 0.25000 0.4969(9) 0.131(4) Uani 1.000 C
H2 0.23570 0.09307 0.51491 0.0831 Uiso 1.000 H
H3 0.21060 0.09458 0.70369 0.1184 Uiso 1.000 H
H4 0.19662 0.25000 0.79414 0.1233 Uiso 1.000 H
H6 0.06660 0.09433 0.25883 0.0899 Uiso 1.000 H
H7 -0.14349 0.09524 0.16963 0.1174 Uiso 1.000 H
H8 -0.24655 0.25000 0.12248 0.1081 Uiso 1.000 H
H22 0.43902 0.09403 0.01503 0.0708 Uiso 1.000 H
H23 0.54389 0.09538 -0.12716 0.0888 Uiso 1.000 H
H24 0.59558 0.25000 -0.19698 0.0865 Uiso 1.000 H
H26 0.16921 0.09410 0.02180 0.0757 Uiso 1.000 H
H27 -0.02326 0.09462 -0.11359 0.0989 Uiso 1.000 H
H28 -0.11719 0.25000 -0.18260 0.0962 Uiso 1.000 H
H30A 0.88361 0.25000 0.41182 0.1577 Uiso 1.000 H
H30B 0.98758 0.25000 0.53092 0.1577 Uiso 1.000 H

loop_
_atom_type_symbol
_atom_type_description
_atom_type_scat_dispersion_real
_atom_type_scat_dispersion_imag
_atom_type_scat_source
C C 0.0033 0.0016 'International Tables Vol C Tables 4.2.6.8 and 6.1.1.4'
H H 0.0000 0.0000 'International Tables Vol C Tables 4.2.6.8 and 6.1.1.4'
O O 0.0106 0.0060 'International Tables Vol C Tables 4.2.6.8 and 6.1.1.4'
Cl Cl 0.1484 0.1585 'International Tables Vol C Tables 4.2.6.8 and 6.1.1.4'
P P 0.1023 0.0942 'International Tables Vol C Tables 4.2.6.8 and 6.1.1.4'
Fe Fe 0.3463 0.8444 'International Tables Vol C Tables 4.2.6.8 and 6.1.1.4'

loop_
_geom_angle_atom_site_label_1
_geom_angle_atom_site_label_2
_geom_angle_atom_site_label_3
_geom_angle_site_symmetry_1
_geom_angle_site_symmetry_3
_geom_angle
_geom_angle_publ_flag
P1 Fe P2 . . 79.84(3) yes
P1 Fe C10 . . 102.55(8) yes
P1 Fe C11 . . 156.48(12) yes
P1 Fe C12 . . 89.11(11) yes
Fe Fe P1 4_555 . 54.14(2) yes
P2 Fe C10 . . 105.59(8) yes
P2 Fe C11 . . 90.81(12) yes
P2 Fe C12 . . 151.02(9) yes
Fe Fe P2 4_555 . 54.04(2) yes
C10 Fe C11 . . 100.73(14) yes
C10 Fe C12 . . 102.93(12) yes
Fe Fe C10 4_555 . 148.53(8) yes
C11 Fe C12 . . 88.87(16) yes
Fe Fe C11 4_555 . 103.02(12) yes
Fe Fe C12 4_555 . 97.90(8) yes
Fe P1 C1 . . 119.60(11) y
Fe P1 C5 . . 124.09(8) y
Fe P1 Fe . 4_555 71.73(3) y
C1 P1 C5 . . 98.69(18) y
Fe P1 C1 4_555 . 119.60(11) y
Fe P1 C5 4_555 . 124.09(8) y
Fe P2 C21 . . 120.96(9) y
Fe P2 C25 . . 122.51(9) y
Fe P2 Fe . 4_555 71.91(3) y
C21 P2 C25 . . 98.94(16) y
Fe P2 C21 4_555 . 120.96(9) y
Fe P2 C25 4_555 . 122.51(9) y
P1 C1 C2 . . 120.6(2) no
P1 C1 C2 . 4_555 120.6(2) no
C2 C1 C2 . 4_555 118.7(3) no
C1 C2 C3 . . 120.2(4) no
C2 C3 C4 . . 119.9(5) no
C3 C4 C3 . 4_555 121.1(5) no
P1 C5 C6 . . 120.7(2) no
P1 C5 C6 . 4_555 120.7(2) no
C6 C5 C6 . 4_555 118.3(3) no
C5 C6 C7 . . 120.5(4) no
C6 C7 C8 . . 120.6(4) no
C7 C8 C7 . 4_555 119.3(5) no
Fe C10 O10 . . 179.3(2) no
Fe C11 O11 . . 178.5(3) no
Fe C12 O12 . . 177.8(3) no
P2 C21 C22 . . 120.86(19) no
P2 C21 C22 . 4_555 120.86(19) no
C22 C21 C22 . 4_555 118.0(3) no
C21 C22 C23 . . 120.6(3) no
C22 C23 C24 . . 120.4(4) no
C23 C24 C23 . 4_555 120.0(5) no
P2 C25 C26 . . 120.5(2) no
P2 C25 C26 . 4_555 120.5(2) no
C26 C25 C26 . 4_555 118.9(3) no
C25 C26 C27 . . 120.4(3) no
C26 C27 C28 . . 120.4(4) no
C27 C28 C27 . 4_555 119.5(5) no
C1 C2 H2 . . 119.93 no
C3 C2 H2 . . 119.92 no
C2 C3 H3 . . 120.02 no
C4 C3 H3 . . 120.07 no
C3 C4 H4 . . 119.44 no
C3 C4 H4 4_555 . 119.44 no
C5 C6 H6 . . 119.70 no
C7 C6 H6 . . 119.76 no
C6 C7 H7 . . 119.64 no
C8 C7 H7 . . 119.72 no
C7 C8 H8 . . 120.34 no
C7 C8 H8 4_555 . 120.34 no
C21 C22 H22 . . 119.77 no
C23 C22 H22 . . 119.66 no
C22 C23 H23 . . 119.74 no
C24 C23 H23 . . 119.83 no
C23 C24 H24 . . 120.01 no
C23 C24 H24 4_555 . 120.01 no
C25 C26 H26 . . 119.81 no
C27 C26 H26 . . 119.81 no
C26 C27 H27 . . 119.84 no
C28 C27 H27 . . 119.77 no
C27 C28 H28 . . 120.23 no
C27 C28 H28 4_555 . 120.23 no
Cl1 C30 Cl1 . 4_555 114.5(7) no
Cl1 C30 H30A . . 108.62 no
Cl1 C30 H30B . . 108.66 no
H30A C30 H30B . . 107.54 no
Cl1 C30 H30A 4_555 . 108.62 no
Cl1 C30 H30B 4_555 . 108.66 no

loop_
_geom_bond_atom_site_label_1
_geom_bond_atom_site_label_2
_geom_bond_site_symmetry_2
_geom_bond_distance
_geom_bond_publ_flag
Fe P1 . 2.2250(9) yes
Fe P2 . 2.2200(8) yes
Fe C10 . 1.775(3) yes
Fe C11 . 1.792(4) yes
Fe C12 . 1.798(3) yes
Fe Fe 4_555 2.6071(6) yes
Cl1 C30 . 1.627(7) yes
P1 C1 . 1.821(4) yes
P1 C5 . 1.825(4) yes
P2 C21 . 1.837(4) yes
P2 C25 . 1.825(4) yes
O10 C10 . 1.131(3) yes
O11 C11 . 1.128(4) yes
O12 C12 . 1.134(4) yes
C1 C2 4_555 1.379(4) no
C1 C2 . 1.379(4) no
C2 C3 . 1.393(6) no
C3 C4 . 1.350(6) no
C5 C6 . 1.363(4) no
C5 C6 4_555 1.363(4) no
C6 C7 . 1.399(5) no
C7 C8 . 1.347(6) no
C21 C22 . 1.369(3) no
C21 C22 4_555 1.369(3) no
C22 C23 . 1.385(5) no
C23 C24 . 1.343(5) no
C25 C26 . 1.365(4) no
C25 C26 4_555 1.365(4) no
C26 C27 . 1.396(5) no
C27 C28 . 1.356(5) no
C2 H2 . 0.9295 no
C3 H3 . 0.9304 no
C4 H4 . 0.9298 no
C6 H6 . 0.9302 no
C7 H7 . 0.9303 no
C8 H8 . 0.9296 no
C22 H22 . 0.9299 no
C23 H23 . 0.9302 no
C24 H24 . 0.9301 no
C26 H26 . 0.9297 no
C27 H27 . 0.9295 no
C28 H28 . 0.9296 no
C30 H30A . 0.9704 no
C30 H30B . 0.9702 no

loop_
_geom_torsion_atom_site_label_1
_geom_torsion_atom_site_label_2
_geom_torsion_atom_site_label_3
_geom_torsion_atom_site_label_4
_geom_torsion_site_symmetry_1
_geom_torsion_site_symmetry_2
_geom_torsion_site_symmetry_3
_geom_torsion_site_symmetry_4
_geom_torsion
_geom_torsion_publ_flag
P1 Fe Fe P2 . . 4_555 . -104.81(4) no
P2 Fe Fe P1 . . 4_555 . 104.81(4) no
C10 Fe Fe P1 . . 4_555 . 48.13(15) no
C10 Fe Fe P2 . . 4_555 . -56.68(15) no
C10 Fe Fe C10 . . 4_555 4_555 0.0(2) no
C10 Fe Fe C11 . . 4_555 4_555 -138.07(18) no
C10 Fe Fe C12 . . 4_555 4_555 131.26(19) no
C11 Fe Fe P1 . . 4_555 . -173.80(12) no
C11 Fe Fe P2 . . 4_555 . 81.39(12) no
C11 Fe Fe C10 . . 4_555 4_555 138.07(18) no
C11 Fe Fe C11 . . 4_555 4_555 0.00(16) no
C11 Fe Fe C12 . . 4_555 4_555 -90.67(16) no
C12 Fe Fe P1 . . 4_555 . -83.13(12) no
C12 Fe Fe P2 . . 4_555 . 172.06(12) no
C12 Fe Fe C10 . . 4_555 4_555 -131.26(19) no
C12 Fe Fe C11 . . 4_555 4_555 90.67(16) no
C12 Fe Fe C12 . . 4_555 4_555 0.00(16) no
P2 Fe P1 C1 . . . . -166.91(12) no
C10 Fe P1 C1 . . . . 89.22(14) no
C11 Fe P1 C1 . . . . -99.0(3) no
C12 Fe P1 C1 . . . . -13.83(15) no
Fe Fe P1 C1 4_555 . . . -114.25(12) no
P2 Fe P1 C5 . . . . 66.63(10) no
C10 Fe P1 C5 . . . . -37.24(13) no
C11 Fe P1 C5 . . . . 134.6(3) no
C12 Fe P1 C5 . . . . -140.29(14) no
Fe Fe P1 C5 4_555 . . . 119.29(11) no
P2 Fe P1 Fe . . . 4_555 -52.66(3) no
C10 Fe P1 Fe . . . 4_555 -156.53(8) no
C11 Fe P1 Fe . . . 4_555 15.3(3) no
C12 Fe P1 Fe . . . 4_555 100.42(10) no
P2 Fe P1 Fe . 4_555 . . 52.66(3) no
Fe Fe P1 C1 . 4_555 . . 114.25(12) no
Fe Fe P1 C5 . 4_555 . . -119.29(11) no
P1 Fe P2 C21 . . . . 168.55(10) no
C10 Fe P2 C21 . . . . -91.13(12) no
C11 Fe P2 C21 . . . . 10.26(15) no
C12 Fe P2 C21 . . . . 99.4(3) no
Fe Fe P2 C21 4_555 . . . 115.80(10) no
P1 Fe P2 C25 . . . . -64.78(10) no
C10 Fe P2 C25 . . . . 35.54(13) no
C11 Fe P2 C25 . . . . 136.92(15) no
C12 Fe P2 C25 . . . . -133.9(2) no
Fe Fe P2 C25 4_555 . . . -117.53(10) no
P1 Fe P2 Fe . . . 4_555 52.75(3) no
C10 Fe P2 Fe . . . 4_555 153.07(8) no
C11 Fe P2 Fe . . . 4_555 -105.55(12) no
C12 Fe P2 Fe . . . 4_555 -16.4(2) no
P1 Fe P2 Fe . 4_555 . . -52.75(3) no
Fe Fe P2 C21 . 4_555 . . -115.80(10) no
Fe Fe P2 C25 . 4_555 . . 117.53(10) no
Fe P1 C1 C2 . . . . -48.7(4) no
C5 P1 C1 C2 . . . . 89.0(4) no
Fe P1 C1 C2 4_555 . . . -133.4(3) no
Fe P1 C1 C2 . . . 4_555 133.4(3) no
Fe P1 C5 C6 . . . 4_555 -138.2(3) no
Fe P1 C5 C6 . . . . 48.1(4) no
C1 P1 C5 C6 . . . . -86.9(3) no
Fe P1 C5 C6 4_555 . . . 138.2(3) no
Fe P2 C25 C26 . . . 4_555 136.6(3) no
Fe P2 C25 C26 4_555 . . . -136.6(3) no
Fe P2 C21 C22 . . . . 50.2(3) no
Fe P2 C21 C22 . . . 4_555 -136.6(3) no
Fe P2 C21 C22 4_555 . . . 136.6(3) no
C21 P2 C25 C26 . . . . 87.6(3) no
C25 P2 C21 C22 . . . . -86.6(3) no
Fe P2 C25 C26 . . . . -48.3(3) no
C2 C1 C2 C3 4_555 . . . 0.3(7) no
P1 C1 C2 C3 . . . . -177.7(4) no
C1 C2 C3 C4 . . . . 0.2(8) no
C2 C3 C4 C3 . . . 4_555 -0.6(9) no
P1 C5 C6 C7 . . . . 175.7(3) no
C6 C5 C6 C7 4_555 . . . 1.8(6) no
C5 C6 C7 C8 . . . . -0.3(7) no
C6 C7 C8 C7 . . . 4_555 -1.3(8) no
C22 C21 C22 C23 4_555 . . . 2.6(5) no
P2 C21 C22 C23 . . . . 176.1(3) no
C21 C22 C23 C24 . . . . -1.2(6) no
C22 C23 C24 C23 . . . 4_555 -0.3(7) no
P2 C25 C26 C27 . . . . -177.3(3) no
C26 C25 C26 C27 4_555 . . . -2.1(5) no
C25 C26 C27 C28 . . . . 1.4(6) no
C26 C27 C28 C27 . . . 4_555 -0.7(7) no
